data_7702835
loop_
_publ_author_name
'Gibson, Vernon C.'
'Newton, Claire'
'Redshaw, Carl'
'Solan, Gregory A.'
'White, Andrew J. P.'
'Williams, David J.'

_publ_section_title
;
 Chromium complexes bearing pyrrolide-imine N,N-chelate ligands:
 synthesis, structures and ethylene polymerisation behaviourElectronic
 supplementary information (ESI) available: a plot of the molecular
 structure of 3a. See http://www.rsc.org/suppdata/dt/b2/b204568k/
;
_journal_issue 21
_journal_name_full 'Journal of the Chemical Society, Dalton Transactions'
_journal_page_first 4017
_journal_paper_doi 10.1039/b204568k
_journal_year 2002
_chemical_formula_sum 'C36 H47 Cr N4'
_chemical_formula_weight 587.78
_space_group_IT_number 43
_space_group_name_Hall 'F 2 -2d'
_space_group_name_H-M_alt 'F d d 2'
_symmetry_cell_setting orthorhombic
_symmetry_space_group_name_H-M 'F d d 2'
_atom_sites_solution_hydrogens geom
_atom_sites_solution_primary direct
_atom_sites_solution_secondary difmap
_audit_creation_method SHELXL
_cell_angle_alpha 90.00
_cell_angle_beta 90.00
_cell_angle_gamma 90.00
_cell_formula_units_Z 8
_cell_length_a 19.820(4)
_cell_length_b 34.304(9)
_cell_length_c 9.969(3)
_cell_measurement_reflns_used 34
_cell_measurement_temperature 203(2)
_cell_measurement_theta_max 12.52
_cell_measurement_theta_min 4.75
_cell_volume 6778(3)
_computing_cell_refinement 'Siemens XSCANS'
_computing_data_collection 'Siemens XSCANS'
_computing_data_reduction 'Siemens SHELXTL'
_computing_molecular_graphics 'Siemens SHELXTL'
_computing_publication_material 'Siemens SHELXTL'
_computing_structure_refinement 'SHELXL-93 (Sheldrick, 1993)'
_computing_structure_solution 'SHELXS-86 (Sheldrick, 1990)'
_diffrn_ambient_temperature 203(2)
_diffrn_measurement_device 'Siemens P4'
_diffrn_measurement_method '\w scans'
_diffrn_radiation_monochromator graphite
_diffrn_radiation_source 'fine-focus sealed tube'
_diffrn_radiation_type MoK\a
_diffrn_radiation_wavelength 0.71073
_diffrn_reflns_av_R_equivalents 0.0000
_diffrn_reflns_av_sigmaI/netI 0.1122
_diffrn_reflns_limit_h_max 23
_diffrn_reflns_limit_h_min 0
_diffrn_reflns_limit_k_max 40
_diffrn_reflns_limit_k_min 0
_diffrn_reflns_limit_l_max 11
_diffrn_reflns_limit_l_min 0
_diffrn_reflns_number 1576
_diffrn_reflns_theta_max 25.00
_diffrn_reflns_theta_min 2.36
_diffrn_standards_decay_% 11.20
_diffrn_standards_interval_count 97
_diffrn_standards_number 3
_exptl_absorpt_coefficient_mu 0.366
_exptl_absorpt_correction_type none
_exptl_crystal_colour 'Dark green'
_exptl_crystal_density_diffrn 1.152
_exptl_crystal_description prisms
_exptl_crystal_F_000 2520
_exptl_crystal_size_max 0.43
_exptl_crystal_size_mid 0.40
_exptl_crystal_size_min 0.33
_refine_diff_density_max 0.949
_refine_diff_density_min -0.637
_refine_diff_density_rms 0.137
_refine_ls_abs_structure_details 'Flack H D (1983), Acta Cryst. A39, 876-881'
_refine_ls_abs_structure_Flack 0.08(13)
_refine_ls_extinction_method none
_refine_ls_goodness_of_fit_all 1.027
_refine_ls_goodness_of_fit_obs 1.048
_refine_ls_matrix_type full
_refine_ls_number_parameters 183
_refine_ls_number_reflns 1506
_refine_ls_number_restraints 1
_refine_ls_restrained_S_all 1.084
_refine_ls_restrained_S_obs 1.047
_refine_ls_R_factor_all 0.1557
_refine_ls_R_factor_obs 0.0989
_refine_ls_shift/esd_max -0.001
_refine_ls_shift/esd_mean 0.000
_refine_ls_structure_factor_coef Fsqd
_refine_ls_weighting_details 'w=1/[\s^2^(Fo^2^)+(0.2140P)^2^+0.0000P] where P=(Fo^2^+2Fc^2^)/3'
_refine_ls_weighting_scheme calc
_refine_ls_wR_factor_all 0.3273
_refine_ls_wR_factor_obs 0.2562
_reflns_number_observed 1064
_reflns_number_total 1576
_reflns_observed_criterion >2sigma(I)
_cod_data_source_file b204568k.txt
_cod_data_source_block Compound_3b
_cod_depositor_comments
;
The following automatic conversions were performed:

data item '_symmetry_cell_setting' value 'Orthorhombic' was changed
to 'orthorhombic' in accordance with the
/home/saulius/struct/COD-crude-data/automatic-downloads/DataCite-retrospective/RSC/depositions/lib/dictionaries/cif_core.dic
dictionary named 'cif_core.dic' version 2.4.2 last updated on
2011-04-26.

data item '_refine_ls_weighting_scheme' value 'calc
w=1/[\s^2^(Fo^2^)+(0.2140P)^2^+0.0000P] where P=(Fo^2^+2Fc^2^)/3' was
changed to 'calc'. A new data item '_refine_ls_weighting_details' was
created with the value set to
'w=1/[\s^2^(Fo^2^)+(0.2140P)^2^+0.0000P] where P=(Fo^2^+2Fc^2^)/3'.

Automatic conversion script
Id: cif_fix_values 6909 2019-04-08 15:41:33Z antanas 
;
_cod_original_cell_volume 6778.0(28)
_cod_original_sg_symbol_H-M Fdd2
_cod_original_formula_sum 'C36 H47 N4 Cr'
_cod_database_code 7702835

loop_
_symmetry_equiv_pos_as_xyz
'x, y, z'
'-x, -y, z'
'x+1/4, -y+1/4, z+1/4'
'-x+1/4, y+1/4, z+1/4'
'x, y+1/2, z+1/2'
'-x, -y+1/2, z+1/2'
'x+1/4, -y+3/4, z+3/4'
'-x+1/4, y+3/4, z+3/4'
'x+1/2, y, z+1/2'
'-x+1/2, -y, z+1/2'
'x+3/4, -y+1/4, z+3/4'
'-x+3/4, y+1/4, z+3/4'
'x+1/2, y+1/2, z'
'-x+1/2, -y+1/2, z'
'x+3/4, -y+3/4, z+1/4'
'-x+3/4, y+3/4, z+1/4'

loop_
_atom_site_aniso_label
_atom_site_aniso_U_11
_atom_site_aniso_U_22
_atom_site_aniso_U_33
_atom_site_aniso_U_23
_atom_site_aniso_U_13
_atom_site_aniso_U_12
Cr 0.0214(10) 0.0311(12) 0.0344(13) 0.000 0.000 0.0020(13)
N1 0.028(5) 0.040(5) 0.049(7) -0.012(6) -0.004(6) -0.007(4)
C2 0.038(7) 0.044(7) 0.067(10) -0.025(9) 0.004(8) 0.004(6)
C3 0.009(5) 0.052(8) 0.100(13) -0.022(10) -0.002(8) 0.002(5)
C4 0.034(7) 0.035(6) 0.086(12) -0.008(9) 0.000(9) -0.013(5)
C5 0.026(6) 0.046(7) 0.046(8) -0.013(7) 0.001(6) -0.008(5)
C6 0.031(6) 0.037(6) 0.061(10) -0.017(6) 0.003(6) 0.002(5)
N7 0.039(6) 0.030(5) 0.034(6) -0.007(5) -0.002(5) 0.006(5)
C8 0.028(6) 0.029(6) 0.047(8) 0.013(6) 0.000(6) -0.013(5)
C9 0.030(7) 0.052(8) 0.059(10) -0.011(8) 0.007(7) 0.005(6)
C10 0.030(7) 0.055(8) 0.084(12) 0.003(9) 0.011(8) 0.013(6)
C11 0.041(8) 0.064(10) 0.083(12) 0.015(10) -0.015(9) 0.003(8)
C12 0.027(7) 0.068(9) 0.059(11) 0.008(8) -0.006(6) -0.003(6)
C13 0.036(7) 0.036(6) 0.045(7) 0.009(6) 0.001(6) 0.004(5)
C14 0.039(8) 0.090(14) 0.082(14) -0.038(12) 0.003(8) 0.009(9)
C15 0.081(15) 0.116(20) 0.187(33) -0.112(23) 0.002(18) -0.011(15)
C16 0.134(25) 0.194(35) 0.067(17) -0.007(20) -0.002(17) -0.067(24)
C17 0.063(9) 0.053(9) 0.056(10) -0.017(8) -0.013(8) 0.006(7)
C18 0.076(13) 0.091(14) 0.068(13) 0.031(12) 0.026(11) 0.022(11)
C19 0.085(15) 0.112(19) 0.095(17) -0.053(16) 0.015(14) -0.016(14)

loop_
_atom_site_label
_atom_site_type_symbol
_atom_site_fract_x
_atom_site_fract_y
_atom_site_fract_z
_atom_site_U_iso_or_equiv
_atom_site_thermal_displace_type
_atom_site_occupancy
_atom_site_calc_flag
_atom_site_refinement_flags
Cr Cr -0.2500 0.2500 0.4925(2) 0.0290(7) Uani 1 d S
N1 N -0.3284(5) 0.2109(3) 0.5031(15) 0.039(2) Uani 1 d .
C2 C -0.3933(7) 0.2074(4) 0.4876(20) 0.050(4) Uani 1 d .
H2A H -0.4228(7) 0.2286(4) 0.4756(20) 0.060 Uiso 1 calc R
C3 C -0.4136(6) 0.1690(4) 0.4910(25) 0.054(4) Uani 1 d .
H3A H -0.4580(6) 0.1597(4) 0.4841(25) 0.065 Uiso 1 calc R
C4 C -0.3556(7) 0.1467(4) 0.5067(22) 0.052(4) Uani 1 d .
H4A H -0.3533(7) 0.1193(4) 0.5105(22) 0.062 Uiso 1 calc R
C5 C -0.3017(6) 0.1726(4) 0.5157(16) 0.039(3) Uani 1 d .
C6 C -0.2306(7) 0.1691(4) 0.5318(17) 0.043(3) Uani 1 d .
H6A H -0.2103(7) 0.1446(4) 0.5454(17) 0.051 Uiso 1 calc R
N7 N -0.1955(6) 0.1999(3) 0.5273(11) 0.034(2) Uani 1 d .
C8 C -0.1256(6) 0.1967(4) 0.5632(15) 0.035(3) Uani 1 d .
C9 C -0.0762(7) 0.1799(4) 0.4768(19) 0.047(4) Uani 1 d .
C10 C -0.0112(7) 0.1778(5) 0.5126(22) 0.057(4) Uani 1 d .
H10A H 0.0202(7) 0.1661(5) 0.4547(22) 0.068 Uiso 1 calc R
C11 C 0.0103(8) 0.1930(5) 0.6366(23) 0.063(5) Uani 1 d .
H11A H 0.0559(8) 0.1924(5) 0.6619(23) 0.075 Uiso 1 calc R
C12 C -0.0375(7) 0.2087(5) 0.7185(18) 0.051(4) Uani 1 d .
H12A H -0.0231(7) 0.2180(5) 0.8024(18) 0.062 Uiso 1 calc R
C13 C -0.1051(7) 0.2121(4) 0.6889(15) 0.039(3) Uani 1 d .
C14 C -0.0962(9) 0.1646(7) 0.3384(22) 0.070(6) Uani 1 d .
H14A H -0.1458(9) 0.1672(7) 0.3339(22) 0.085 Uiso 1 calc R
C15 C -0.0822(13) 0.1219(9) 0.3180(40) 0.128(14) Uani 1 d .
H15A H -0.1006(13) 0.1072(9) 0.3926(40) 0.192 Uiso 1 calc R
H15B H -0.0338(13) 0.1176(9) 0.3131(40) 0.192 Uiso 1 calc R
H15C H -0.1031(13) 0.1132(9) 0.2352(40) 0.192 Uiso 1 calc R
C16 C -0.0689(17) 0.1900(11) 0.2256(31) 0.132(13) Uani 1 d .
H16A H -0.0794(17) 0.2171(11) 0.2440(31) 0.198 Uiso 1 calc R
H16B H -0.0896(17) 0.1824(11) 0.1414(31) 0.198 Uiso 1 calc R
H16C H -0.0204(17) 0.1868(11) 0.2193(31) 0.198 Uiso 1 calc R
C17 C -0.1548(9) 0.2295(5) 0.7863(18) 0.057(4) Uani 1 d .
H17A H -0.1937(9) 0.2387(5) 0.7324(18) 0.069 Uiso 1 calc R
C18 C -0.1817(11) 0.1978(7) 0.8792(24) 0.078(6) Uani 1 d .
H18A H -0.2136(11) 0.2091(7) 0.9418(24) 0.117 Uiso 1 calc R
H18B H -0.1445(11) 0.1863(7) 0.9284(24) 0.117 Uiso 1 calc R
H18C H -0.2040(11) 0.1779(7) 0.8264(24) 0.117 Uiso 1 calc R
C19 C -0.1271(13) 0.2657(8) 0.8611(29) 0.097(8) Uani 1 d .
H19A H -0.1612(13) 0.2755(8) 0.9220(29) 0.146 Uiso 1 calc R
H19B H -0.1155(13) 0.2857(8) 0.7966(29) 0.146 Uiso 1 calc R
H19C H -0.0872(13) 0.2584(8) 0.9116(29) 0.146 Uiso 1 calc R
C20 C -0.2500 0.2500 0.2903(24) 0.054(5) Uiso 1 d S
H20A H -0.2751 0.2725 0.2627(24) 0.064 Uiso 0.50 d PR
H20B H -0.2042 0.2543 0.2627(24) 0.064 Uiso 0.50 d PR
C21 C -0.2741(23) 0.2208(14) 0.2120(49) 0.082(12) Uiso 0.50 d P
H21A H -0.2696(23) 0.2267(14) 0.1183(49) 0.122 Uiso 0.50 d PR
H21B H -0.3208(23) 0.2165(14) 0.2329(49) 0.122 Uiso 0.50 d PR
H21C H -0.2486(23) 0.1979(14) 0.2329(49) 0.122 Uiso 0.50 d PR

loop_
_atom_type_symbol
_atom_type_description
_atom_type_scat_dispersion_real
_atom_type_scat_dispersion_imag
_atom_type_scat_source
C C 0.0033 0.0016 'International Tables Vol C Tables 4.2.6.8 and 6.1.1.4'
H H 0.0000 0.0000 'International Tables Vol C Tables 4.2.6.8 and 6.1.1.4'
N N 0.0061 0.0033 'International Tables Vol C Tables 4.2.6.8 and 6.1.1.4'
Cr Cr 0.3209 0.6236 'International Tables Vol C Tables 4.2.6.8 and 6.1.1.4'

loop_
_geom_angle_atom_site_label_1
_geom_angle_atom_site_label_2
_geom_angle_atom_site_label_3
_geom_angle
_geom_angle_site_symmetry_1
_geom_angle_site_symmetry_3
C20 Cr N1 92.9(4) . .
C20 Cr N1 92.9(4) . 14_455
N1 Cr N1 174.1(8) . 14_455
C20 Cr N7 99.7(3) . 14_455
N1 Cr N7 98.0(5) . 14_455
N1 Cr N7 81.0(5) 14_455 14_455
C20 Cr N7 99.7(3) . .
N1 Cr N7 81.0(5) . .
N1 Cr N7 98.0(5) 14_455 .
N7 Cr N7 160.6(6) 14_455 .
C2 N1 C5 107.0(11) . .
C2 N1 Cr 143.3(11) . .
C5 N1 Cr 109.1(8) . .
N1 C2 C3 111.9(13) . .
C2 C3 C4 106.8(11) . .
C3 C4 C5 106.9(12) . .
C4 C5 C6 135.5(13) . .
C4 C5 N1 107.4(11) . .
C6 C5 N1 117.1(11) . .
N7 C6 C5 118.0(13) . .
C6 N7 C8 117.1(11) . .
C6 N7 Cr 114.5(9) . .
C8 N7 Cr 127.8(8) . .
C13 C8 C9 119.2(12) . .
C13 C8 N7 117.9(12) . .
C9 C8 N7 122.9(13) . .
C10 C9 C8 121.4(17) . .
C10 C9 C14 118.1(15) . .
C8 C9 C14 120.5(13) . .
C9 C10 C11 120.3(16) . .
C12 C11 C10 117.6(15) . .
C11 C12 C13 125.6(17) . .
C12 C13 C8 115.8(14) . .
C12 C13 C17 122.1(15) . .
C8 C13 C17 122.0(13) . .
C15 C14 C16 113.2(24) . .
C15 C14 C9 114.1(23) . .
C16 C14 C9 112.2(19) . .
C13 C17 C18 109.6(14) . .
C13 C17 C19 113.4(17) . .
C18 C17 C19 113.8(20) . .
C21 C20 C21 109.8(45) . 14_455
C21 C20 Cr 125.1(22) . .
C21 C20 Cr 125.1(22) 14_455 .

loop_
_geom_bond_atom_site_label_1
_geom_bond_atom_site_label_2
_geom_bond_distance
_geom_bond_site_symmetry_2
Cr C20 2.02(2) .
Cr N1 2.054(10) .
Cr N1 2.054(10) 14_455
Cr N7 2.059(10) 14_455
Cr N7 2.058(10) .
N1 C2 1.30(2) .
N1 C5 1.42(2) .
C2 C3 1.38(2) .
C3 C4 1.39(2) .
C4 C5 1.39(2) .
C5 C6 1.42(2) .
C6 N7 1.27(2) .
N7 C8 1.44(2) .
C8 C13 1.42(2) .
C8 C9 1.43(2) .
C9 C10 1.34(2) .
C9 C14 1.53(3) .
C10 C11 1.41(3) .
C11 C12 1.36(3) .
C12 C13 1.38(2) .
C13 C17 1.51(2) .
C14 C15 1.51(4) .
C14 C16 1.52(4) .
C17 C18 1.52(3) .
C17 C19 1.55(3) .
C20 C21 1.36(5) .
C20 C21 1.36(5) 14_455
